data_2006576
loop_
_publ_author_name
' Drouin, Marc'
'Hall, Dennis G.'
'Caill\'e, Alain-S\'ebastien'
'Pierre Deslongchamps'

_publ_section_title
;
 Unique <i>trans</i>-<i>syn</i>-<i>cis</i> [6.6.7] Tricycle Derivative
 from Transannular Diels--Alder Contraction of a Model 15-Membered
 <i>trans</i>-<i>cis</i>-<i>cis</i> Macrocyclic Triene
;
_journal_issue 10
_journal_name_full 'Acta Crystallographica Section C'
_journal_page_first 1490
_journal_page_last 1493
_journal_paper_doi 10.1107/S0108270197005635
_journal_volume 53
_journal_year 1997
_chemical_formula_moiety '3C31 H37 Br1 O10 , 0.76C2 H6 O1'
_chemical_formula_sum 'C31.51 H38.52 Br O10.25'
_chemical_formula_weight 661.2
_chemical_name_systematic
;
rac-1S,2S,7R,10R)-(8Z)-1-p-bromobenzoyl-5,5,13,13-tetrakis(methoxycarbonyl)
tricyclo[8.5.0.0^2,7^]pentadec-8-ene.
;
_space_group_IT_number 2
_symmetry_cell_setting triclinic
_symmetry_space_group_name_Hall '-P 1'
_symmetry_space_group_name_H-M 'P -1'
_audit_creation_method SHELXL
_cell_angle_alpha 79.073(11)
_cell_angle_beta 75.749(9)
_cell_angle_gamma 70.254(12)
_cell_formula_units_Z 6
_cell_length_a 13.549(2)
_cell_length_b 15.413(2)
_cell_length_c 24.490(2)
_cell_measurement_reflns_used 16
_cell_measurement_temperature 293(2)
_cell_measurement_theta_max 40
_cell_measurement_theta_min 30
_cell_volume 4633.6(11)
_computing_cell_refinement 'NRCCAD TRUANG'
_computing_data_collection 'NRCCAD DATCOL (Le Page, White & Gabe, 1986)'
_computing_data_reduction 'NRCVAX DATRD2  (Gabe, Le Page, Charland, Lee & White, 1989)'
_computing_molecular_graphics 'ORTEP in Xtal_GX (Johnson, 1995)'
_computing_publication_material 'SHELXL93 ACTA'
_computing_structure_refinement 'SHELXL93 (Sheldrick, 1993)'
_computing_structure_solution 'SIR92 (Altomare, Cascarano, Giacovazzo, & Guargliardi, 1993)'
_diffrn_ambient_temperature 193(2)
_diffrn_measurement_device 'Nonius CAD-4    '
_diffrn_measurement_method '\q/2\q scan '
_diffrn_radiation_monochromator graphite
_diffrn_radiation_source 'fine-focus sealed tube'
_diffrn_radiation_type 'Copper K\a'
_diffrn_radiation_wavelength 1.54184
_diffrn_reflns_av_R_equivalents 0.019
_diffrn_reflns_av_sigmaI/netI 0.0458
_diffrn_reflns_limit_h_max 16
_diffrn_reflns_limit_h_min -15
_diffrn_reflns_limit_k_max 18
_diffrn_reflns_limit_k_min 0
_diffrn_reflns_limit_l_max 29
_diffrn_reflns_limit_l_min -28
_diffrn_reflns_number 26568
_diffrn_reflns_theta_max 69.81
_diffrn_reflns_theta_min 1.87
_diffrn_standards_decay_% .0
_diffrn_standards_interval_time 60
_diffrn_standards_number 3
_exptl_absorpt_coefficient_mu 2.304
_exptl_absorpt_correction_T_max 0.9973
_exptl_absorpt_correction_T_min 0.7821
_exptl_absorpt_correction_type
;empirical \y scan based on 9 azimutal reflections (NRCVAX ABSORP; Gabe, Le
 Page,
Charland, Lee & White, 1989)
;
_exptl_crystal_colour colorless
_exptl_crystal_density_diffrn 1.422
_exptl_crystal_density_meas ?
_exptl_crystal_density_method none
_exptl_crystal_description plate
_exptl_crystal_F_000 2067.5
_exptl_crystal_size_max .30
_exptl_crystal_size_mid .20
_exptl_crystal_size_min .07
_refine_diff_density_max 1.064
_refine_diff_density_min -.999
_refine_ls_extinction_coef 0.00014(5)
_refine_ls_extinction_method SHELXL
_refine_ls_goodness_of_fit_all 1.067
_refine_ls_goodness_of_fit_obs 1.178
_refine_ls_hydrogen_treatment constr
_refine_ls_matrix_type full
_refine_ls_number_parameters 1160
_refine_ls_number_reflns 17425
_refine_ls_number_restraints 24
_refine_ls_restrained_S_all 1.099
_refine_ls_restrained_S_obs 1.178
_refine_ls_R_factor_all 0.0845
_refine_ls_R_factor_obs .0614
_refine_ls_shift/esd_max -0.310
_refine_ls_shift/esd_mean 0.003
_refine_ls_structure_factor_coef Fsqd
_refine_ls_weighting_details 'w = 1/[\s^2^(Fo^2^)+( 0.0788P)^2^+2.8467P] where P=(Fo^2^+2Fc^2^)/3'
_refine_ls_weighting_scheme calc
_refine_ls_wR_factor_all 0.1753
_refine_ls_wR_factor_obs .1568
_reflns_number_observed 12422
_reflns_number_total 17470
_reflns_observed_criterion >2sigma(I)
_cod_data_source_file fg1245.cif
_cod_data_source_block 2
_cod_depositor_comments
;
The following automatic conversions were performed:

'_exptl_crystal_density_meas' value 'not measured' was changed to '?'
- the value is perceived as not measured.

Automatic conversion script
Id: cif_fix_values 3008 2015-01-20 13:52:24Z robertas 

The following automatic conversions were performed:

'_refine_ls_weighting_scheme' value 'calc w = 1/[\s^2^(Fo^2^)+(
0.0788P)^2^+2.8467P] where P=(Fo^2^+2Fc^2^)/3' was changed to 'calc'.
New tag '_refine_ls_weighting_details' was created. The value of the
new tag was set to 'w = 1/[\s^2^(Fo^2^)+( 0.0788P)^2^+2.8467P] where
P=(Fo^2^+2Fc^2^)/3'.

Automatic conversion script
Id: cif_fix_values 3143 2015-03-26 13:38:13Z robertas 
;
_cod_original_cell_volume 4633.8(10)
_cod_original_formula_sum 'C94.52 H115.56 O30.76 Br3'
_cod_database_code 2006576

loop_
_symmetry_equiv_pos_as_xyz
'x, y, z'
'-x, -y, -z'

loop_
_atom_site_aniso_label
_atom_site_aniso_U_11
_atom_site_aniso_U_22
_atom_site_aniso_U_33
_atom_site_aniso_U_12
_atom_site_aniso_U_13
_atom_site_aniso_U_23
C101 .072(3) .048(2) .051(3) -.002(2) -.029(2) -.016(2)
C102 .070(3) .066(3) .041(2) .004(2) -.016(2) -.022(2)
C103 .054(3) .062(3) .036(2) -.005(2) -.006(2) -.014(2)
C104 .047(2) .036(2) .037(2) .000(2) -.011(2) -.009(2)
C105 .038(2) .037(2) .033(2) -.001(2) -.008(2) -.0070(15)
C106 .039(2) .032(2) .028(2) -.0035(15) -.0059(15) -.0012(14)
C107 .039(2) .038(2) .033(2) -.006(2) -.005(2) -.0045(15)
C108 .039(2) .035(2) .030(2) .000(2) -.0122(15) -.0068(14)
C109 .049(2) .036(2) .028(2) -.004(2) -.010(2) -.0006(14)
C110 .046(2) .035(2) .037(2) -.002(2) -.015(2) -.001(2)
C111 .048(2) .036(2) .036(2) -.001(2) -.014(2) -.004(2)
C112 .070(3) .041(2) .039(2) -.016(2) -.014(2) .001(2)
C113 .065(3) .050(2) .042(2) -.020(2) -.011(2) -.001(2)
C114 .054(2) .039(2) .039(2) -.008(2) -.016(2) -.005(2)
C115 .066(3) .043(2) .057(3) -.011(2) -.028(2) -.007(2)
C116 .040(2) .051(2) .038(2) -.001(2) -.006(2) -.005(2)
C117 .043(2) .065(3) .041(2) -.012(2) -.001(2) -.015(2)
C118 .041(2) .052(2) .045(2) -.013(2) -.001(2) -.017(2)
C119 .053(3) .064(3) .054(3) -.029(2) -.010(2) .000(2)
C120 .066(3) .066(3) .068(3) -.033(3) -.019(3) .007(2)
C121 .059(3) .046(2) .061(3) -.016(2) .003(2) -.014(2)
C122 .050(3) .062(3) .083(4) -.027(2) .007(3) -.011(3)
C123 .046(3) .073(3) .070(3) -.020(2) -.006(2) -.011(3)
C124 .040(2) .034(2) .035(2) -.006(2) -.007(2) -.0050(15)
C125 .063(3) .061(3) .045(2) .023(2) .000(2) -.005(2)
C126 .041(2) .038(2) .038(2) -.001(2) -.010(2) -.010(2)
C127 .069(3) .054(3) .097(4) -.013(2) -.042(3) -.019(3)
C128 .068(3) .052(3) .044(2) -.008(2) -.024(2) -.014(2)
C129 .086(4) .081(4) .058(3) .024(3) -.021(3) -.023(3)
O101 .042(2) .063(2) .041(2) -.0131(14) -.0061(12) -.0034(13)
O102 .061(2) .118(3) .073(2) -.037(2) -.030(2) .008(2)
O103 .044(2) .0443(15) .0421(15) -.0021(12) -.0173(12) -.0032(12)
O104 .055(2) .048(2) .0365(15) .0118(14) -.0059(13) -.0062(12)
O105 .055(2) .056(2) .055(2) -.0010(15) -.029(2) -.0067(14)
O106 .062(2) .041(2) .067(2) -.0120(14) -.034(2) -.0054(14)
O107 .071(2) .064(2) .090(3) -.017(2) -.035(2) .006(2)
O108 .086(3) .070(2) .046(2) .017(2) -.011(2) -.012(2)
Br10 .0854(4) .0540(3) .0778(4) -.0275(3) .0015(3) .0031(3)
C201 .024(2) .0258(15) .031(2) -.0078(12) -.0061(13) -.0034(13)
C202 .025(2) .031(2) .033(2) -.0067(13) -.0041(13) -.0061(13)
C203 .026(2) .034(2) .026(2) -.0079(13) -.0040(13) -.0088(13)
C204 .0226(15) .0222(14) .030(2) -.0053(12) -.0068(12) -.0055(12)
C205 .0198(14) .0234(14) .029(2) -.0042(12) -.0055(12) -.0058(12)
C206 .0229(15) .0245(15) .031(2) -.0053(12) -.0057(13) -.0034(12)
C207 .026(2) .029(2) .027(2) -.0020(13) -.0079(13) -.0044(13)
C208 .025(2) .034(2) .032(2) .0002(13) -.0077(14) -.0067(14)
C209 .024(2) .046(2) .037(2) -.0008(15) -.0030(15) .000(2)
C210 .023(2) .040(2) .045(2) -.0137(14) -.0090(15) .001(2)
C211 .023(2) .030(2) .039(2) -.0073(13) -.0088(14) .0002(14)
C212 .024(2) .039(2) .030(2) -.0060(14) -.0029(13) .0018(14)
C213 .028(2) .037(2) .026(2) -.0063(14) -.0054(13) -.0048(13)
C214 .0205(14) .0272(15) .028(2) -.0063(12) -.0052(12) -.0050(12)
C215 .026(2) .032(2) .027(2) -.0094(13) -.0067(13) -.0032(13)
C216 .028(2) .024(2) .040(2) -.0027(13) -.0160(14) -.0055(13)
O202 .0349(14) .0409(15) .087(2) -.0110(12) -.0212(15) -.0171(15)
C218 .041(2) .027(2) .033(2) -.0109(15) -.0082(15) -.0072(14)
C219 .049(2) .030(2) .059(3) -.005(2) -.025(2) -.011(2)
C220 .052(3) .041(2) .067(3) -.001(2) -.027(2) -.010(2)
C221 .062(3) .027(2) .044(2) -.002(2) -.014(2) -.004(2)
C222 .060(3) .029(2) .050(2) -.015(2) -.005(2) -.010(2)
C223 .043(2) .034(2) .046(2) -.013(2) -.007(2) -.012(2)
C224 .034(2) .042(2) .035(2) -.006(2) -.005(2) -.010(2)
C225 .078(3) .043(2) .063(3) -.012(2) -.016(2) -.023(2)
C226 .029(2) .040(2) .045(2) -.0008(15) -.011(2) -.012(2)
C227 .037(2) .057(3) .066(3) -.013(2) -.020(2) -.016(2)
C228 .022(2) .029(2) .038(2) -.0070(13) -.0079(14) -.0056(14)
C229 .071(3) .031(2) .072(3) -.015(2) -.007(2) -.017(2)
C230 .026(2) .029(2) .040(2) -.0083(13) -.0087(14) -.0067(14)
C231 .022(2) .057(3) .087(3) -.009(2) -.016(2) .006(2)
O201 .0278(11) .0256(11) .0485(14) -.0047(9) -.0140(10) -.0123(10)
C217 .033(2) .031(2) .041(2) -.0088(14) -.0117(15) -.0105(15)
O203 .152(4) .069(2) .040(2) -.042(2) -.015(2) -.015(2)
O204 .081(2) .0380(15) .047(2) -.0149(15) -.008(2) -.0116(13)
O205 .053(2) .087(3) .167(4) .034(2) -.063(2) -.082(3)
O206 .0324(14) .058(2) .069(2) .0005(13) -.0196(13) -.031(2)
O207 .069(2) .0372(14) .043(2) -.0233(14) -.0166(14) .0046(12)
O208 .060(2) .0316(13) .0435(15) -.0165(12) -.0131(13) -.0093(11)
O209 .0334(13) .0419(14) .0425(15) -.0087(11) -.0167(11) .0017(11)
O210 .0214(12) .048(2) .058(2) -.0101(11) -.0103(11) .0106(13)
Br20 .0829(4) .0328(2) .0807(4) .0108(2) -.0203(3) -.0067(2)
C301 .038(2) .031(2) .036(2) -.0111(15) -.010(2) -.0047(14)
C302 .034(2) .038(2) .040(2) -.0111(15) -.012(2) -.009(2)
C303 .036(2) .036(2) .031(2) -.0094(15) -.0134(14) -.0046(14)
C304 .031(2) .032(2) .030(2) -.0098(14) -.0084(14) -.0017(13)
C305 .030(2) .032(2) .029(2) -.0087(14) -.0046(13) -.0035(13)
C306 .031(2) .036(2) .027(2) -.0100(14) -.0039(14) -.0045(14)
C307 .037(2) .034(2) .036(2) -.0108(15) -.005(2) -.0056(15)
C308 .037(2) .036(2) .039(2) -.014(2) -.006(2) -.007(2)
C309 .046(2) .042(2) .037(2) -.014(2) -.009(2) -.010(2)
C310 .040(2) .043(2) .032(2) -.011(2) .000(2) -.012(2)
C311 .033(2) .042(2) .030(2) -.013(2) -.0006(14) -.0077(15)
C312 .049(2) .043(2) .024(2) -.019(2) -.008(2) -.0022(14)
C313 .041(2) .041(2) .030(2) -.013(2) -.012(2) .0024(15)
C314 .038(2) .034(2) .030(2) -.0072(15) -.0119(15) -.0047(14)
C315 .039(2) .035(2) .037(2) -.008(2) -.012(2) -.0022(15)
C316 .034(2) .036(2) .039(2) -.0136(15) -.008(2) -.0040(15)
C317 .031(2) .037(2) .044(2) -.0043(15) -.010(2) -.011(2)
C318 .029(2) .034(2) .053(2) -.0031(14) -.008(2) -.013(2)
C319 .041(2) .043(2) .057(3) -.010(2) -.018(2) -.006(2)
C320 .047(2) .048(2) .062(3) -.016(2) -.010(2) -.001(2)
C321 .035(2) .043(2) .078(3) -.009(2) -.009(2) -.012(2)
C322 .040(2) .069(3) .066(3) -.017(2) -.015(2) -.015(2)
C323 .041(2) .065(3) .052(3) -.013(2) -.014(2) -.013(2)
C324 .043(2) .043(2) .060(3) -.017(2) -.012(2) -.004(2)
C325 .055(3) .076(4) .119(5) -.029(3) -.040(3) -.006(3)
C326 .044(2) .038(2) .046(2) -.015(2) -.010(2) -.012(2)
C327 .059(3) .032(2) .076(3) -.013(2) -.008(2) -.005(2)
C328 .036(2) .036(2) .044(2) -.007(2) -.008(2) -.011(2)
C329 .064(3) .080(3) .047(3) -.035(3) .012(2) -.020(2)
C330 .053(2) .037(2) .045(2) -.012(2) -.011(2) -.009(2)
C331 .082(3) .032(2) .059(3) -.005(2) -.009(3) -.008(2)
O301 .0291(12) .0412(14) .0430(14) -.0092(11) -.0107(11) -.0031(11)
O302 .050(2) .071(2) .046(2) -.023(2) -.0191(14) .0046(15)
O303 .039(2) .080(2) .074(2) -.013(2) -.006(2) -.019(2)
O304 .047(2) .064(2) .078(2) -.025(2) -.020(2) -.014(2)
O305 .072(2) .046(2) .056(2) -.009(2) .000(2) -.0218(15)
O306 .046(2) .0360(14) .062(2) -.0138(12) -.0015(14) -.0047(13)
O307 .048(2) .098(3) .074(2) -.037(2) .010(2) -.049(2)
O308 .048(2) .050(2) .0355(14) -.0208(13) -.0053(12) -.0053(12)
O309 .067(2) .043(2) .131(3) -.026(2) -.011(2) -.016(2)
O310 .062(2) .0344(14) .060(2) -.0064(14) -.015(2) -.0011(13)
Br30 .0464(3) .0730(4) .1119(5) -.0271(3) -.0143(3) -.0024(3)

loop_
_atom_site_label
_atom_site_fract_x
_atom_site_fract_y
_atom_site_fract_z
_atom_site_U_iso_or_equiv
_atom_site_thermal_displace_type
_atom_site_calc_flag
_atom_site_refinement_flags
_atom_site_occupancy
_atom_site_disorder_group
_atom_site_type_symbol
C101 .7672(4) .9675(3) .9344(2) .0564(12) Uani d . 1 . C
C102 .6532(4) .9634(4) .9596(2) .0622(13) Uani d . 1 . C
H10A .6040 1.0260 .9580 .075 Uiso calc . 1 . H
H10B .6490 .9381 .9992 .075 Uiso calc . 1 . H
C103 .6176(4) .9042(3) .9289(2) .0532(11) Uani d . 1 . C
H10C .6607 .8398 .9345 .064 Uiso calc . 1 . H
H10D .5435 .9079 .9450 .064 Uiso calc . 1 . H
C104 .6296(3) .9379(3) .8653(2) .0425(9) Uani d . 1 . C
H104 .5871 1.0035 .8623 .051 Uiso calc . 1 . H
C105 .5868(3) .8903(3) .8295(2) .0382(8) Uani d . 1 . C
C106 .6555(3) .7877(2) .82631(14) .0355(8) Uani d . 1 . C
H10E .7262 .7863 .8046 .043 Uiso calc . 1 . H
H10F .6635 .7590 .8645 .043 Uiso calc . 1 . H
C107 .6132(3) .7287(3) .8002(2) .0389(8) Uani d . 1 . C
H10G .5358 .7528 .8073 .047 Uiso calc . 1 . H
H10H .6324 .6659 .8194 .047 Uiso calc . 1 . H
C108 .6549(3) .7248(2) .73551(15) .0361(8) Uani d . 1 . C
C109 .6638(3) .8182(3) .70328(15) .0399(8) Uani d . 1 . C
H10I .6681 .8170 .6633 .048 Uiso calc . 1 . H
H10J .7298 .8258 .7073 .048 Uiso calc . 1 . H
C110 .5702(3) .9024(3) .7235(2) .0413(9) Uani d . 1 . C
H11A .5065 .8832 .7380 .050 Uiso calc . 1 . H
H11B .5569 .9488 .6911 .050 Uiso calc . 1 . H
C111 .5885(3) .9475(3) .7699(2) .0419(9) Uani d . 1 . C
H111 .5296 1.0055 .7745 .050 Uiso calc . 1 . H
C112 .6888(4) .9741(3) .7481(2) .0502(10) Uani d . 1 . C
H112 .7013 .9989 .7103 .060 Uiso calc . 1 . H
C113 .7613(4) .9653(3) .7782(2) .0524(10) Uani d . 1 . C
H113 .8244 .9783 .7598 .063 Uiso calc . 1 . H
C114 .7457(3) .9352(3) .8406(2) .0444(9) Uani d . 1 . C
H114 .7916 .8711 .8468 .053 Uiso calc . 1 . H
C115 .7793(4) .9959(3) .8702(2) .0537(11) Uani d . 1 . C
H11C .7361 1.0600 .8632 .064 Uiso calc . 1 . H
H11D .8533 .9922 .8541 .064 Uiso calc . 1 . H
C116 .4696(3) .8970(3) .8555(2) .0465(9) Uani d . 1 . C
H11E .4317 .9578 .8680 .056 Uiso calc . 1 . H
H11F .4353 .8887 .8273 .056 Uiso calc . 1 . H
C117 .3903(3) .7850(3) .9134(2) .0507(10) Uani d . 1 . C
C118 .4017(3) .7115(3) .9622(2) .0461(9) Uani d . 1 . C
C119 .4852(4) .6859(3) .9901(2) .0552(11) Uani d . 1 . C
H119 .5390 .7139 .9769 .066 Uiso calc . 1 . H
C120 .4923(4) .6204(4) 1.0367(2) .0642(13) Uani d . 1 . C
H120 .5500 .6042 1.0548 .077 Uiso calc . 1 . H
C121 .4140(4) .5799(3) 1.0560(2) .0569(11) Uani d . 1 . C
C122 .3295(4) .6001(4) 1.0284(2) .0663(13) Uani d . 1 . C
H122 .2775 .5701 1.0413 .080 Uiso calc . 1 . H
C123 .3246(4) .6658(4) .9815(2) .0631(12) Uani d . 1 . C
H123 .2687 .6799 .9624 .076 Uiso calc . 1 . H
C124 .7637(3) .6509(2) .7251(2) .0373(8) Uani d . 1 . C
C125 .8951(4) .5686(4) .6551(2) .069(2) Uani d . 1 . C
H12A .9129 .5681 .6147 .104 Uiso calc . 1 . H
H12B .8853 .5102 .6730 .104 Uiso calc . 1 . H
H12C .9520 .5781 .6677 .104 Uiso calc . 1 . H
C126 .5808(3) .6917(3) .7124(2) .0408(9) Uani d . 1 . C
C127 .5322(4) .5596(3) .7105(3) .0688(15) Uani d . 1 . C
H12D .5412 .4975 .7292 .103 Uiso calc . 1 . H
H12E .5617 .5575 .6707 .103 Uiso calc . 1 . H
H12F .4573 .5937 .7157 .103 Uiso calc . 1 . H
C128 .8479(4) .8732(3) .9490(2) .0539(11) Uani d . 1 . C
C129 1.0230(5) .7750(4) .9224(2) .085(2) Uani d . 1 . C
H12G 1.0875 .7750 .8952 .127 Uiso calc . 1 . H
H12H .9986 .7259 .9174 .127 Uiso calc . 1 . H
H12I 1.0368 .7656 .9600 .127 Uiso calc . 1 . H
O101 .4657(2) .8258(2) .90327(12) .0500(7) Uani d . 1 . O
O102 .3216(3) .8049(3) .8861(2) .0811(11) Uani d . 1 . O
O103 .8137(2) .6059(2) .76080(11) .0451(6) Uani d . 1 . O
O104 .7976(2) .6426(2) .67000(11) .0538(8) Uani d . 1 . O
O105 .5258(2) .7358(2) .67888(13) .0561(8) Uani d . 1 . O
O106 .5866(2) .6047(2) .73434(13) .0539(8) Uani d . 1 . O
O107 .8297(3) .8162(3) .9863(2) .0746(10) Uani d . 1 . O
O108 .9420(3) .8627(3) .91429(14) .0775(11) Uani d . 1 . O
C130 .7690(7) 1.0383(5) .9671(4) .041(2) Uiso d PD .50 1 C
O110 .8662(6) 1.0202(6) .9780(4) .069(3) Uiso d PD .50 1 O
C131 .8797(10) 1.0946(9) 1.0026(6) .079(4) Uiso d PD .50 1 C
H13A .9512 1.0767 1.0093 .119 Uiso calc P .50 1 H
H13B .8296 1.1051 1.0378 .119 Uiso calc P .50 1 H
H13C .8671 1.1506 .9767 .119 Uiso calc P .50 1 H
O109 .7026(7) 1.1144(6) .9717(4) .085(2) Uiso d PD .50 1 O
C132 .8068(9) 1.0460(6) .9528(4) .051(2) Uiso d PD .50 2 C
O112 .8519(5) 1.0087(4) .9977(3) .042(2) Uiso d PD .50 2 O
C133 .8758(7) 1.0760(6) 1.0226(4) .047(2) Uiso d PD .50 2 C
H13D .9080 1.0456 1.0547 .071 Uiso calc P .50 2 H
H13E .8108 1.1239 1.0345 .071 Uiso calc P .50 2 H
H13F .9243 1.1029 .9949 .071 Uiso calc P .50 2 H
O111 .7631(7) 1.1278(6) .9419(4) .088(2) Uiso d PD .50 2 O
Br10 .41637(5) .49533(4) 1.12362(3) .0756(2) Uani d . 1 . Br
C201 .9341(2) .6792(2) .45663(14) .0266(6) Uani d . 1 . C
C202 .9355(3) .6411(2) .40235(14) .0299(7) Uani d . 1 . C
H20A .9868 .6605 .3714 .036 Uiso calc . 1 . H
H20B .9591 .5738 .4084 .036 Uiso calc . 1 . H
C203 .8266(3) .6742(2) .38553(13) .0284(7) Uani d . 1 . C
H20C .8080 .7404 .3735 .034 Uiso calc . 1 . H
H20D .8305 .6433 .3537 .034 Uiso calc . 1 . H
C204 .7401(2) .6545(2) .43427(13) .0248(6) Uani d . 1 . C
H204 .7636 .5874 .4456 .030 Uiso calc . 1 . H
C205 .6274(2) .6778(2) .41982(13) .0243(6) Uani d . 1 . C
C206 .5807(2) .7836(2) .40540(14) .0265(6) Uani d . 1 . C
H20E .5716 .8128 .4389 .032 Uiso calc . 1 . H
H20F .6331 .8048 .3761 .032 Uiso calc . 1 . H
C207 .4743(3) .8183(2) .38528(14) .0284(7) Uani d . 1 . C
H20G .4701 .7712 .3655 .034 Uiso calc . 1 . H
H20H .4734 .8733 .3583 .034 Uiso calc . 1 . H
C208 .3747(3) .8419(2) .43293(14) .0322(7) Uani d . 1 . C
C209 .3715(3) .7609(3) .4820(2) .0397(8) Uani d . 1 . C
H20I .3943 .7740 .5133 .048 Uiso calc . 1 . H
H20J .2976 .7615 .4951 .048 Uiso calc . 1 . H
C210 .4388(3) .6626(3) .4686(2) .0357(8) Uani d . 1 . C
H21A .4333 .6558 .4310 .043 Uiso calc . 1 . H
H21B .4085 .6188 .4953 .043 Uiso calc . 1 . H
C211 .5582(3) .6366(2) .47071(15) .0305(7) Uani d . 1 . C
H211 .5867 .5691 .4705 .037 Uiso calc . 1 . H
C212 .5705(3) .6552(2) .52651(14) .0331(7) Uani d . 1 . C
H212 .5204 .6451 .5586 .040 Uiso calc . 1 . H
C213 .6469(3) .6849(2) .53343(14) .0307(7) Uani d . 1 . C
H213 .6460 .6967 .5694 .037 Uiso calc . 1 . H
C214 .7348(2) .7004(2) .48580(13) .0252(6) Uani d . 1 . C
H214 .7197 .7673 .4745 .030 Uiso calc . 1 . H
C215 .8429(3) .6630(2) .50425(13) .0280(7) Uani d . 1 . C
H21C .8579 .5970 .5164 .034 Uiso calc . 1 . H
H21D .8391 .6932 .5364 .034 Uiso calc . 1 . H
C216 .6395(3) .6329(2) .36649(15) .0301(7) Uani d . 1 . C
H21E .5696 .6352 .3618 .036 Uiso calc . 1 . H
H21F .6707 .6673 .3333 .036 Uiso calc . 1 . H
O202 .5708(2) .4848(2) .37133(14) .0515(7) Uani d . 1 . O
C218 .7436(3) .3775(2) .37637(15) .0332(7) Uani d . 1 . C
C219 .8405(3) .3638(3) .3909(2) .0445(9) Uani d . 1 . C
H219 .8559 .4137 .3993 .053 Uiso calc . 1 . H
C220 .9147(4) .2766(3) .3930(2) .0535(11) Uani d . 1 . C
H220 .9793 .2671 .4036 .064 Uiso calc . 1 . H
C221 .8917(4) .2038(3) .3793(2) .0471(10) Uani d . 1 . C
C222 .7949(4) .2148(3) .3660(2) .0464(10) Uani d . 1 . C
H222 .7802 .1647 .3574 .056 Uiso calc . 1 . H
C223 .7198(3) .3020(3) .3655(2) .0401(8) Uani d . 1 . C
H223 .6531 .3103 .3580 .048 Uiso calc . 1 . H
C224 .3685(3) .9266(3) .4596(2) .0382(8) Uani d . 1 . C
C225 .3845(4) 1.0760(3) .4446(2) .0602(12) Uani d . 1 . C
H22A .4039 1.1201 .4140 .090 Uiso calc . 1 . H
H22B .4316 1.0607 .4709 .090 Uiso calc . 1 . H
H22C .3122 1.1024 .4637 .090 Uiso calc . 1 . H
C226 .2740(3) .8686(3) .4084(2) .0385(8) Uani d . 1 . C
C227 .1848(3) .8303(3) .3498(2) .0506(10) Uani d . 1 . C
H22D .1967 .7828 .3265 .076 Uiso calc . 1 . H
H22E .1738 .8894 .3270 .076 Uiso calc . 1 . H
H22F .1227 .8315 .3792 .076 Uiso calc . 1 . H
C228 .9258(2) .7820(2) .44410(15) .0295(7) Uani d . 1 . C
C229 .9203(4) .9117(3) .4843(2) .0578(12) Uani d . 1 . C
H22G .9195 .9286 .5202 .087 Uiso calc . 1 . H
H22H .8566 .9499 .4709 .087 Uiso calc . 1 . H
H22I .9819 .9204 .4574 .087 Uiso calc . 1 . H
C230 1.0417(3) .6279(2) .47471(15) .0307(7) Uani d . 1 . C
C231 1.2284(3) .5947(3) .4426(2) .0572(12) Uani d . 1 . C
H23A 1.2791 .6105 .4106 .086 Uiso calc . 1 . H
H23B 1.2399 .5290 .4472 .086 Uiso calc . 1 . H
H23C 1.2377 .6122 .4762 .086 Uiso calc . 1 . H
O201 .7068(2) .5375(2) .37136(10) .0326(5) Uani d . 1 . O
C217 .6628(3) .4705(2) .3729(2) .0335(7) Uani d . 1 . C
O203 .3458(4) .9328(3) .50853(14) .0844(13) Uani d . 1 . O
O204 .3930(3) .9927(2) .42209(12) .0561(8) Uani d . 1 . O
O205 .2006(3) .9361(3) .4176(2) .100(2) Uani d . 1 . O
O206 .2776(2) .8106(2) .37536(13) .0517(8) Uani d . 1 . O
O207 .9215(2) .8277(2) .39930(12) .0482(7) Uani d . 1 . O
O208 .9244(2) .8150(2) .49103(11) .0431(6) Uani d . 1 . O
O209 1.0543(2) .5789(2) .51794(11) .0392(6) Uani d . 1 . O
O210 1.1217(2) .6430(2) .43343(12) .0444(6) Uani d . 1 . O
Br20 .99963(5) .08761(3) .37590(3) .0721(2) Uani d . 1 . Br
C301 .1430(3) .0078(2) .76428(15) .0343(7) Uani d . 1 . C
C302 .0420(3) .0688(3) .7411(2) .0359(8) Uani d . 1 . C
H30A .0491 .0564 .7027 .043 Uiso calc . 1 . H
H30B -.0200 .0527 .7643 .043 Uiso calc . 1 . H
C303 .0248(3) .1719(2) .74124(14) .0329(7) Uani d . 1 . C
H30C -.0396 .2081 .7270 .039 Uiso calc . 1 . H
H30D .0846 .1890 .7161 .039 Uiso calc . 1 . H
C304 .0144(3) .1946(2) .80107(14) .0306(7) Uani d . 1 . C
H304 -.0448 .1738 .8250 .037 Uiso calc . 1 . H
C305 -.0135(3) .2984(2) .80813(14) .0303(7) Uani d . 1 . C
C306 .0819(3) .3349(2) .77757(14) .0316(7) Uani d . 1 . C
H30E .1393 .3060 .7985 .038 Uiso calc . 1 . H
H30F .1073 .3137 .7403 .038 Uiso calc . 1 . H
C307 .0618(3) .4406(2) .7699(2) .0362(8) Uani d . 1 . C
H30G -.0116 .4715 .7654 .043 Uiso calc . 1 . H
H30H .1080 .4570 .7353 .043 Uiso calc . 1 . H
C308 .0812(3) .4780(3) .8195(2) .0368(8) Uani d . 1 . C
C309 .0516(3) .4257(3) .8781(2) .0409(8) Uani d . 1 . C
H30I .1089 .3681 .8825 .049 Uiso calc . 1 . H
H30J .0472 .4628 .9070 .049 Uiso calc . 1 . H
C310 -.0536(3) .4030(3) .8886(2) .0391(8) Uani d . 1 . C
H31A -.1017 .4507 .8670 .047 Uiso calc . 1 . H
H31B -.0864 .4053 .9284 .047 Uiso calc . 1 . H
C311 -.0423(3) .3074(3) .87243(15) .0353(8) Uani d . 1 . C
H311 -.1121 .2970 .8867 .042 Uiso calc . 1 . H
C312 .0358(3) .2322(3) .90351(14) .0373(8) Uani d . 1 . C
H312 .0346 .2394 .9405 .045 Uiso calc . 1 . H
C313 .1055(3) .1574(3) .88279(15) .0368(8) Uani d . 1 . C
H313 .1510 .1161 .9055 .044 Uiso calc . 1 . H
C314 .1148(3) .1357(2) .82441(14) .0341(7) Uani d . 1 . C
H314 .1757 .1535 .8000 .041 Uiso calc . 1 . H
C315 .1375(3) .0328(2) .8229(2) .0370(8) Uani d . 1 . C
H31C .0820 .0124 .8500 .044 Uiso calc . 1 . H
H31D .2050 -.0006 .8347 .044 Uiso calc . 1 . H
C316 -.1086(3) .3554(2) .7803(2) .0356(8) Uani d . 1 . C
H31E -.1338 .4184 .7901 .043 Uiso calc . 1 . H
H31F -.0865 .3579 .7394 .043 Uiso calc . 1 . H
C317 -.2613(3) .3293(3) .7641(2) .0378(8) Uani d . 1 . C
C318 -.3514(3) .2908(3) .7892(2) .0391(8) Uani d . 1 . C
C319 -.3712(3) .2560(3) .8459(2) .0460(9) Uani d . 1 . C
H319 -.3253 .2540 .8691 .055 Uiso calc . 1 . H
C320 -.4590(4) .2242(3) .8683(2) .0525(10) Uani d . 1 . C
H320 -.4728 .2009 .9064 .063 Uiso calc . 1 . H
C321 -.5252(3) .2279(3) .8325(2) .0525(11) Uani d . 1 . C
C322 -.5068(3) .2606(4) .7761(2) .0562(11) Uani d . 1 . C
H322 -.5518 .2608 .7529 .067 Uiso calc . 1 . H
C323 -.4202(3) .2929(3) .7546(2) .0518(10) Uani d . 1 . C
H323 -.4075 .3165 .7166 .062 Uiso calc . 1 . H
C324 .1991(3) .4709(3) .8095(2) .0473(9) Uani d . 1 . C
C325 .3257(4) .5041(4) .8470(3) .077(2) Uani d . 1 . C
H32A .3292 .5356 .8764 .116 Uiso calc . 1 . H
H32B .3549 .5317 .8107 .116 Uiso calc . 1 . H
H32C .3662 .4398 .8525 .116 Uiso calc . 1 . H
C326 .0159(3) .5808(3) .8193(2) .0412(9) Uani d . 1 . C
C327 -.0185(4) .7250(3) .7633(2) .0572(12) Uani d . 1 . C
H32D .0063 .7531 .7263 .086 Uiso calc . 1 . H
H32E -.0093 .7555 .7916 .086 Uiso calc . 1 . H
H32F -.0928 .7311 .7678 .086 Uiso calc . 1 . H
C328 .2426(3) .0177(3) .7221(2) .0388(8) Uani d . 1 . C
C329 .3416(4) -.0114(4) .6302(2) .0632(13) Uani d . 1 . C
H32G .3364 -.0331 .5970 .095 Uiso calc . 1 . H
H32H .4038 -.0519 .6440 .095 Uiso calc . 1 . H
H32I .3473 .0503 .6206 .095 Uiso calc . 1 . H
C330 .1471(3) -.0938(3) .7728(2) .0446(9) Uani d . 1 . C
C331 .2629(4) -.2478(3) .7814(2) .0616(13) Uani d . 1 . C
H33A .3378 -.2803 .7786 .092 Uiso calc . 1 . H
H33B .2363 -.2664 .7541 .092 Uiso calc . 1 . H
H33C .2252 -.2624 .8189 .092 Uiso calc . 1 . H
O301 -.1947(2) .3134(2) .79943(11) .0378(6) Uani d . 1 . O
O302 -.2498(2) .3706(2) .71700(12) .0546(7) Uani d . 1 . O
O303 .2690(2) .4323(3) .77383(15) .0653(9) Uani d . 1 . O
O304 .2154(2) .5123(2) .84887(15) .0590(8) Uani d . 1 . O
O305 -.0509(3) .6151(2) .85766(13) .0602(8) Uani d . 1 . O
O306 .0424(2) .6279(2) .76966(13) .0492(7) Uani d . 1 . O
O307 .3088(2) .0458(3) .73102(15) .0686(10) Uani d . 1 . O
O308 .2478(2) -.0107(2) .67326(11) .0434(6) Uani d . 1 . O
O309 .0717(3) -.1206(2) .7815(2) .0786(11) Uani d . 1 . O
O310 .2468(3) -.1488(2) .77053(13) .0543(7) Uani d . 1 . O
Br30 -.64864(4) .18813(4) .86344(3) .0762(2) Uani d . 1 . Br
H400 .7258 .7227 1.0190 .122 Uiso d P .301(12) 1 H
H403 .8131 .6102 .9260 .188 Uiso d P .458(12) 2 H
O400 .7091(14) .6752(11) 1.0226(7) .076(5) Uiso d PDU .301(12) 1 O
C401 .7773(19) .6211(15) .9891(9) .071(6) Uiso d PDU .301(12) 1 C
H40A .8373 .6448 .9725 .086 Uiso calc P .30 1 H
H40B .7455 .6169 .9586 .086 Uiso calc P .30 1 H
C402 .813(2) .5337(16) 1.0188(11) .100(8) Uiso d PDU .301(12) 1 C
H40C .8647 .4923 .9934 .149 Uiso calc P .30 1 H
H40D .7530 .5103 1.0347 .149 Uiso calc P .30 1 H
H40E .8443 .5383 1.0487 .149 Uiso calc P .30 1 H
O403 .7674(11) .6070(9) .9552(6) .128(5) Uiso d PDU .458(12) 2 O
C404 .8084(12) .5963(12) .9977(7) .077(4) Uiso d PDU .458(12) 2 C
H40F .8748 .6118 .9873 .092 Uiso calc P .46 2 H
H40G .8222 .5329 1.0159 .092 Uiso calc P .46 2 H
C405 .729(2) .6592(17) 1.0339(9) .113(8) Uiso d PDU .458(12) 2 C
H40H .7532 .6551 1.0683 .170 Uiso calc P .46 2 H
H40I .6636 .6436 1.0427 .170 Uiso calc P .46 2 H
H40J .7171 .7214 1.0150 .170 Uiso calc P .46 2 H

loop_
_atom_type_symbol
_atom_type_description
_atom_type_scat_dispersion_real
_atom_type_scat_dispersion_imag
_atom_type_scat_source
C C .0181 .0091 'International Tables Vol C Tables 4.2.6.8 and 6.1.1.4'
H H .0000 .0000 'International Tables Vol C Tables 4.2.6.8 and 6.1.1.4'
O O .0492 .0322 'International Tables Vol C Tables 4.2.6.8 and 6.1.1.4'
Br Br -.6763 1.2805 'International Tables Vol C Tables 4.2.6.8 and 6.1.1.4'

loop_
_geom_angle_atom_site_label_1
_geom_angle_atom_site_label_2
_geom_angle_atom_site_label_3
_geom_angle
_geom_angle_publ_flag
C130 C101 C115 114.7(5) no
C130 C101 C102 99.3(5) no
C115 C101 C102 109.7(4) no
C130 C101 C128 110.9(4) no
C115 C101 C128 112.0(4) no
C102 C101 C128 109.5(4) no
C115 C101 C132 100.4(5) no
C102 C101 C132 118.9(5) no
C128 C101 C132 106.1(4) no
C101 C102 C103 113.5(3) no
C101 C102 H10A 108.9(5) no
C103 C102 H10A 108.9(4) no
C101 C102 H10B 108.9(4) no
C103 C102 H10B 108.9(5) no
H10A C102 H10B 107.7(4) no
C104 C103 C102 110.7(4) no
C104 C103 H10C 109.5(3) no
C102 C103 H10C 109.5(4) no
C104 C103 H10D 109.5(4) no
C102 C103 H10D 109.5(4) no
H10C C103 H10D 108.1(5) no
C114 C104 C103 109.4(3) no
C114 C104 C105 112.0(3) no
C103 C104 C105 116.6(4) no
C114 C104 H104 106.0(4) no
C103 C104 H104 106.0(3) no
C105 C104 H104 106.0(3) no
C116 C105 C106 110.4(3) no
C116 C105 C111 106.9(3) no
C106 C105 C111 112.1(3) no
C116 C105 C104 109.7(3) no
C106 C105 C104 110.7(3) no
C111 C105 C104 106.9(3) no
C107 C106 C105 116.4(3) no
C107 C106 H10E 108.2(3) no
C105 C106 H10E 108.2(3) no
C107 C106 H10F 108.2(3) no
C105 C106 H10F 108.2(3) no
H10E C106 H10F 107.3(3) no
C106 C107 C108 115.0(3) no
C106 C107 H10G 108.5(3) no
C108 C107 H10G 108.5(3) no
C106 C107 H10H 108.5(3) no
C108 C107 H10H 108.5(3) no
H10G C107 H10H 107.5(4) no
C124 C108 C126 105.5(3) no
C124 C108 C109 109.6(3) no
C126 C108 C109 110.5(3) no
C124 C108 C107 109.5(3) no
C126 C108 C107 108.7(3) no
C109 C108 C107 112.9(3) no
C108 C109 C110 114.2(3) no
C108 C109 H10I 108.7(3) no
C110 C109 H10I 108.7(3) no
C108 C109 H10J 108.7(3) no
C110 C109 H10J 108.7(3) no
H10I C109 H10J 107.6(4) no
C109 C110 C111 114.4(3) no
C109 C110 H11A 108.7(3) no
C111 C110 H11A 108.7(3) no
C109 C110 H11B 108.7(3) no
C111 C110 H11B 108.7(3) no
H11A C110 H11B 107.6(4) no
C112 C111 C110 108.6(3) no
C112 C111 C105 112.3(3) no
C110 C111 C105 115.9(3) no
C112 C111 H111 106.5(4) no
C110 C111 H111 106.5(3) no
C105 C111 H111 106.5(3) no
C113 C112 C111 125.5(4) no
C113 C112 H112 117.3(5) no
C111 C112 H112 117.3(4) no
C112 C113 C114 122.5(4) no
C112 C113 H113 118.8(4) no
C114 C113 H113 118.8(4) no
C113 C114 C115 110.1(4) no
C113 C114 C104 111.0(3) no
C115 C114 C104 110.8(3) no
C113 C114 H114 108.3(4) no
C115 C114 H114 108.3(4) no
C104 C114 H114 108.3(4) no
C114 C115 C101 112.8(4) no
C114 C115 H11C 109.0(4) no
C101 C115 H11C 109.0(4) no
C114 C115 H11D 109.0(4) no
C101 C115 H11D 109.0(4) no
H11C C115 H11D 107.8(5) no
O101 C116 C105 109.1(3) no
O101 C116 H11E 109.9(3) no
C105 C116 H11E 109.9(4) no
O101 C116 H11F 109.9(4) no
C105 C116 H11F 109.9(3) no
H11E C116 H11F 108.3(4) no
O102 C117 O101 124.1(5) no
O102 C117 C118 124.3(4) no
O101 C117 C118 111.6(4) no
C119 C118 C123 117.5(4) no
C119 C118 C117 123.0(4) no
C123 C118 C117 119.4(4) no
C118 C119 C120 122.3(4) no
C118 C119 H119 118.8(5) no
C120 C119 H119 118.8(5) no
C121 C120 C119 118.9(5) no
C121 C120 H120 120.6(5) no
C119 C120 H120 120.6(5) no
C120 C121 C122 121.6(5) no
C120 C121 Br10 119.9(4) no
C122 C121 Br10 118.6(4) no
C123 C122 C121 118.3(4) no
C123 C122 H122 120.8(6) no
C121 C122 H122 120.8(6) no
C122 C123 C118 121.3(5) no
C122 C123 H123 119.4(5) no
C118 C123 H123 119.4(5) no
O103 C124 O104 123.6(3) no
O103 C124 C108 126.0(3) no
O104 C124 C108 110.3(3) no
O104 C125 H12A 109.5(4) no
O104 C125 H12B 109.5(5) no
H12A C125 H12B 109.5(5) no
O104 C125 H12C 109.5(4) no
H12A C125 H12C 109.5(5) no
H12B C125 H12C 109.5(4) no
O105 C126 O106 124.0(4) no
O105 C126 C108 126.1(4) no
O106 C126 C108 109.9(3) no
O106 C127 H12D 109.5(4) no
O106 C127 H12E 109.5(5) no
H12D C127 H12E 109.5(5) no
O106 C127 H12F 109.5(4) no
H12D C127 H12F 109.5(6) no
H12E C127 H12F 109.5(5) no
O107 C128 O108 123.4(5) no
O107 C128 C101 125.0(5) no
O108 C128 C101 111.5(4) no
O108 C129 H12G 109.5(6) no
O108 C129 H12H 109.5(5) no
H12G C129 H12H 109.5(5) no
O108 C129 H12I 109.5(4) no
H12G C129 H12I 109.5(6) no
H12H C129 H12I 109.5(7) no
C117 O101 C116 119.2(3) no
C124 O104 C125 115.7(3) no
C126 O106 C127 116.1(3) no
C128 O108 C129 116.5(4) no
O109 C130 O110 121.2(8) no
O109 C130 C101 125.7(7) no
O110 C130 C101 110.8(7) no
C130 O110 C131 114.3(7) no
O110 C131 H13A 109.5(11) no
O110 C131 H13B 109.5(10) no
H13A C131 H13B 109.5(13) no
O110 C131 H13C 109.5(11) no
H13A C131 H13C 109.5(12) no
H13B C131 H13C 109.5(13) no
O111 C132 O112 124.8(8) no
O111 C132 C101 120.7(8) no
O112 C132 C101 108.3(7) no
C132 O112 C133 112.9(7) no
O112 C133 H13D 109.5(8) no
O112 C133 H13E 109.5(7) no
H13D C133 H13E 109.5(10) no
O112 C133 H13F 109.5(8) no
H13D C133 H13F 109.5(8) no
H13E C133 H13F 109.5(10) no
C228 C201 C215 111.1(3) no
C228 C201 C230 107.0(3) no
C215 C201 C230 109.8(3) no
C228 C201 C202 110.4(3) no
C215 C201 C202 110.8(3) no
C230 C201 C202 107.6(2) no
C203 C202 C201 112.9(3) no
C203 C202 H20A 109.0(3) no
C201 C202 H20A 109.0(3) no
C203 C202 H20B 109.0(3) no
C201 C202 H20B 109.0(3) no
H20A C202 H20B 107.8(3) no
C204 C203 C202 111.7(3) no
C204 C203 H20C 109.3(3) no
C202 C203 H20C 109.3(3) no
C204 C203 H20D 109.3(3) no
C202 C203 H20D 109.3(3) no
H20C C203 H20D 107.9(3) no
C203 C204 C214 110.2(2) no
C203 C204 C205 115.7(3) no
C214 C204 C205 111.7(2) no
C203 C204 H204 106.2(3) no
C214 C204 H204 106.2(3) no
C205 C204 H204 106.2(3) no
C211 C205 C216 110.1(3) no
C211 C205 C206 113.6(2) no
C216 C205 C206 107.2(2) no
C211 C205 C204 107.4(2) no
C216 C205 C204 108.8(2) no
C206 C205 C204 109.7(2) no
C207 C206 C205 116.8(3) no
C207 C206 H20E 108.1(3) no
C205 C206 H20E 108.1(3) no
C207 C206 H20F 108.1(3) no
C205 C206 H20F 108.1(3) no
H20E C206 H20F 107.3(3) no
C206 C207 C208 114.6(3) no
C206 C207 H20G 108.6(3) no
C208 C207 H20G 108.6(3) no
C206 C207 H20H 108.6(3) no
C208 C207 H20H 108.6(3) no
H20G C207 H20H 107.6(3) no
C226 C208 C224 106.3(3) no
C226 C208 C207 109.7(3) no
C224 C208 C207 110.8(3) no
C226 C208 C209 108.8(3) no
C224 C208 C209 107.4(3) no
C207 C208 C209 113.7(3) no
C210 C209 C208 117.4(3) no
C210 C209 H20I 108.0(3) no
C208 C209 H20I 108.0(3) no
C210 C209 H20J 108.0(4) no
C208 C209 H20J 108.0(3) no
H20I C209 H20J 107.2(3) no
C209 C210 C211 115.2(3) no
C209 C210 H21A 108.5(3) no
C211 C210 H21A 108.5(3) no
C209 C210 H21B 108.5(3) no
C211 C210 H21B 108.5(3) no
H21A C210 H21B 107.5(3) no
C212 C211 C205 112.3(3) no
C212 C211 C210 110.3(3) no
C205 C211 C210 115.9(3) no
C212 C211 H211 105.9(3) no
C205 C211 H211 105.9(3) no
C210 C211 H211 105.9(3) no
C213 C212 C211 125.1(3) no
C213 C212 H212 117.5(3) no
C211 C212 H212 117.5(3) no
C212 C213 C214 122.8(3) no
C212 C213 H213 118.6(3) no
C214 C213 H213 118.6(3) no
C213 C214 C215 111.1(3) no
C213 C214 C204 110.9(3) no
C215 C214 C204 109.7(2) no
C213 C214 H214 108.3(3) no
C215 C214 H214 108.3(3) no
C204 C214 H214 108.3(3) no
C214 C215 C201 112.4(3) no
C214 C215 H21C 109.1(3) no
C201 C215 H21C 109.1(3) no
C214 C215 H21D 109.1(3) no
C201 C215 H21D 109.1(3) no
H21C C215 H21D 107.9(3) no
O201 C216 C205 110.4(2) no
O201 C216 H21E 109.6(3) no
C205 C216 H21E 109.6(3) no
O201 C216 H21F 109.6(3) no
C205 C216 H21F 109.6(3) no
H21E C216 H21F 108.1(3) no
C219 C218 C223 119.5(3) no
C219 C218 C217 121.7(3) no
C223 C218 C217 118.8(3) no
C220 C219 C218 120.4(3) no
C220 C219 H219 119.8(4) no
C218 C219 H219 119.8(4) no
C221 C220 C219 119.1(4) no
C221 C220 H220 120.4(4) no
C219 C220 H220 120.4(4) no
C222 C221 C220 121.8(4) no
C222 C221 Br20 119.9(3) no
C220 C221 Br20 118.2(3) no
C221 C222 C223 118.6(3) no
C221 C222 H222 120.7(4) no
C223 C222 H222 120.7(4) no
C222 C223 C218 120.5(4) no
C222 C223 H223 119.8(4) no
C218 C223 H223 119.8(4) no
O203 C224 O204 122.1(4) no
O203 C224 C208 124.7(4) no
O204 C224 C208 113.2(3) no
O204 C225 H22A 109.5(4) no
O204 C225 H22B 109.5(4) no
H22A C225 H22B 109.5(5) no
O204 C225 H22C 109.5(4) no
H22A C225 H22C 109.5(5) no
H22B C225 H22C 109.5(5) no
O205 C226 O206 123.1(3) no
O205 C226 C208 123.8(3) no
O206 C226 C208 113.1(3) no
O206 C227 H22D 109.5(4) no
O206 C227 H22E 109.5(4) no
H22D C227 H22E 109.5(4) no
O206 C227 H22F 109.5(4) no
H22D C227 H22F 109.5(4) no
H22E C227 H22F 109.5(4) no
O207 C228 O208 123.7(3) no
O207 C228 C201 125.9(3) no
O208 C228 C201 110.4(3) no
O208 C229 H22G 109.5(4) no
O208 C229 H22H 109.5(4) no
H22G C229 H22H 109.5(4) no
O208 C229 H22I 109.5(4) no
H22G C229 H22I 109.5(5) no
H22H C229 H22I 109.5(5) no
O209 C230 O210 124.1(3) no
O209 C230 C201 126.0(3) no
O210 C230 C201 109.9(3) no
O210 C231 H23A 109.5(4) no
O210 C231 H23B 109.5(4) no
H23A C231 H23B 109.5(5) no
O210 C231 H23C 109.5(4) no
H23A C231 H23C 109.5(4) no
H23B C231 H23C 109.5(5) no
C217 O201 C216 118.0(2) no
O202 C217 O201 124.2(3) no
O202 C217 C218 124.9(3) no
O201 C217 C218 110.9(3) no
C224 O204 C225 115.7(3) no
C226 O206 C227 117.1(3) no
C228 O208 C229 115.8(3) no
C230 O210 C231 116.6(3) no
C328 C301 C330 108.2(3) no
C328 C301 C315 112.5(3) no
C330 C301 C315 106.3(3) no
C328 C301 C302 110.0(3) no
C330 C301 C302 109.8(3) no
C315 C301 C302 110.0(3) no
C303 C302 C301 111.5(3) no
C303 C302 H30A 109.3(3) no
C301 C302 H30A 109.3(3) no
C303 C302 H30B 109.3(3) no
C301 C302 H30B 109.3(3) no
H30A C302 H30B 108.0(3) no
C302 C303 C304 111.2(3) no
C302 C303 H30C 109.4(3) no
C304 C303 H30C 109.4(3) no
C302 C303 H30D 109.4(3) no
C304 C303 H30D 109.4(3) no
H30C C303 H30D 108.0(3) no
C312 C311 C310 109.6(3) no
C312 C311 C305 111.1(3) no
C310 C311 C305 115.7(3) no
C312 C311 H311 106.7(3) no
C310 C311 H311 106.7(3) no
C305 C311 H311 106.7(3) no
C316 C305 C311 110.2(3) no
C316 C305 C304 109.7(3) no
C311 C305 C304 107.8(3) no
C316 C305 C306 107.2(3) no
C311 C305 C306 112.0(3) no
C304 C305 C306 110.1(3) no
C307 C306 C305 117.5(3) no
C307 C306 H30E 107.9(3) no
C305 C306 H30E 107.9(3) no
C307 C306 H30F 107.9(3) no
C305 C306 H30F 107.9(3) no
H30E C306 H30F 107.2(3) no
C306 C307 C308 114.6(3) no
C306 C307 H30G 108.6(3) no
C308 C307 H30G 108.6(3) no
C306 C307 H30H 108.6(3) no
C308 C307 H30H 108.6(3) no
H30G C307 H30H 107.6(3) no
C324 C308 C326 107.9(3) no
C324 C308 C309 108.1(3) no
C326 C308 C309 109.4(3) no
C324 C308 C307 109.1(3) no
C326 C308 C307 108.2(3) no
C309 C308 C307 113.9(3) no
C310 C309 C308 115.0(3) no
C310 C309 H30I 108.5(3) no
C308 C309 H30I 108.5(3) no
C310 C309 H30J 108.5(3) no
C308 C309 H30J 108.5(3) no
H30I C309 H30J 107.5(4) no
C309 C310 C311 114.7(3) no
C309 C310 H31A 108.6(4) no
C311 C310 H31A 108.6(3) no
C309 C310 H31B 108.6(3) no
C311 C310 H31B 108.6(3) no
H31A C310 H31B 107.6(3) no
C303 C304 C314 109.6(3) no
C303 C304 C305 116.5(3) no
C314 C304 C305 111.5(3) no
C303 C304 H304 106.2(3) no
C314 C304 H304 106.2(3) no
C305 C304 H304 106.2(3) no
C313 C312 C311 125.7(3) no
C313 C312 H312 117.2(4) no
C311 C312 H312 117.2(3) no
C312 C313 C314 123.0(3) no
C312 C313 H313 118.5(4) no
C314 C313 H313 118.5(3) no
C313 C314 C315 111.8(3) no
C313 C314 C304 110.0(3) no
C315 C314 C304 112.2(3) no
C313 C314 H314 107.5(3) no
C315 C314 H314 107.5(3) no
C304 C314 H314 107.5(3) no
C314 C315 C301 113.7(3) no
C314 C315 H31C 108.8(3) no
C301 C315 H31C 108.8(3) no
C314 C315 H31D 108.8(3) no
C301 C315 H31D 108.8(3) no
H31C C315 H31D 107.7(3) no
O301 C316 C305 109.9(3) no
O301 C316 H31E 109.7(3) no
C305 C316 H31E 109.7(3) no
O301 C316 H31F 109.7(3) no
C305 C316 H31F 109.7(3) no
H31E C316 H31F 108.2(4) no
O302 C317 O301 123.9(4) no
O302 C317 C318 123.7(3) no
O301 C317 C318 112.4(3) no
C319 C318 C323 119.3(4) no
C319 C318 C317 122.2(3) no
C323 C318 C317 118.4(4) no
C318 C319 C320 120.5(4) no
C318 C319 H319 119.8(4) no
C320 C319 H319 119.8(4) no
C321 C320 C319 118.2(4) no
C321 C320 H320 120.9(4) no
C319 C320 H320 120.9(4) no
C322 C321 C320 122.7(4) no
C322 C321 Br30 118.8(3) no
C320 C321 Br30 118.5(4) no
C321 C322 C323 118.6(4) no
C321 C322 H322 120.7(5) no
C323 C322 H322 120.7(5) no
C322 C323 C318 120.8(4) no
C322 C323 H323 119.6(4) no
C318 C323 H323 119.6(4) no
O303 C324 O304 123.6(4) no
O303 C324 C308 126.5(4) no
O304 C324 C308 109.9(3) no
O304 C325 H32A 109.5(5) no
O304 C325 H32B 109.5(5) no
H32A C325 H32B 109.5(5) no
O304 C325 H32C 109.5(4) no
H32A C325 H32C 109.5(6) no
H32B C325 H32C 109.5(6) no
O305 C326 O306 123.7(4) no
O305 C326 C308 125.8(4) no
O306 C326 C308 110.6(3) no
O306 C327 H32D 109.5(4) no
O306 C327 H32E 109.5(4) no
H32D C327 H32E 109.5(4) no
O306 C327 H32F 109.5(4) no
H32D C327 H32F 109.5(5) no
H32E C327 H32F 109.5(5) no
O307 C328 O308 123.8(4) no
O307 C328 C301 125.7(3) no
O308 C328 C301 110.4(3) no
O308 C329 H32G 109.5(4) no
O308 C329 H32H 109.5(4) no
H32G C329 H32H 109.5(5) no
O308 C329 H32I 109.5(4) no
H32G C329 H32I 109.5(5) no
H32H C329 H32I 109.5(5) no
O309 C330 O310 124.3(4) no
O309 C330 C301 125.1(4) no
O310 C330 C301 110.6(3) no
O310 C331 H33A 109.5(5) no
O310 C331 H33B 109.5(4) no
H33A C331 H33B 109.5(4) no
O310 C331 H33C 109.5(4) no
H33A C331 H33C 109.5(5) no
H33B C331 H33C 109.5(5) no
C317 O301 C316 116.3(3) no
C324 O304 C325 115.6(4) no
C326 O306 C327 115.6(3) no
C328 O308 C329 117.0(3) no
C330 O310 C331 117.1(4) no
C401 O400 H400 108.6 no
O400 C401 C402 109.1(18) no
O400 C401 H40A 110(2) no
C402 C401 H40A 110(2) no
O400 C401 H40B 110(2) no
C402 C401 H40B 110(2) no
H40A C401 H40B 108(2) no
C401 C402 H40C 110(2) no
C401 C402 H40D 110(2) no
H40C C402 H40D 110(2) no
C401 C402 H40E 110(2) no
H40C C402 H40E 110(2) no
H40D C402 H40E 110(2) no
C404 O403 H403 109.2 no
O403 C404 C405 103.5(15) no
O403 C404 H40F 111.2(15) no
C405 C404 H40F 111.1(18) no
O403 C404 H40G 110.9(16) no
C405 C404 H40G 111.1(18) no
H40F C404 H40G 109.1(15) no
C404 C405 H40H 109 no
C404 C405 H40I 109(2) no
H40H C405 H40I 109(2) no
C404 C405 H40J 109(2) no
H40H C405 H40J 109(2) no
H40I C405 H40J 109(2) no

loop_
_geom_bond_atom_site_label_1
_geom_bond_atom_site_label_2
_geom_bond_site_symmetry_2
_geom_bond_distance
_geom_bond_publ_flag
C101 C130 . 1.480(8) no
C101 C115 . 1.532(6) no
C101 C102 . 1.533(7) no
C101 C128 . 1.536(6) no
C101 C132 . 1.649(10) no
C102 C103 . 1.539(7) no
C102 H10A . .970(5) no
C102 H10B . .970(5) no
C103 C104 . 1.533(6) no
C103 H10C . .970(5) no
C103 H10D . .970(5) no
C104 C114 . 1.530(6) no
C104 C105 . 1.556(5) no
C104 H104 . .980(4) no
C105 C116 . 1.534(6) no
C105 C106 . 1.547(5) no
C105 C111 . 1.555(5) no
C106 C107 . 1.521(5) no
C106 H10E . .970(4) no
C106 H10F . .970(3) no
C107 C108 . 1.552(5) no
C107 H10G . .970(4) no
C107 H10H . .970(4) no
C108 C124 . 1.524(5) no
C108 C126 . 1.525(5) no
C108 C109 . 1.533(5) no
C109 C110 . 1.537(5) no
C109 H10I . .970(3) no
C109 H10J . .970(4) no
C110 C111 . 1.546(5) no
C110 H11A . .970(4) no
C110 H11B . .970(4) no
C111 C112 . 1.496(6) no
C111 H111 . .980(4) no
C112 C113 . 1.325(6) no
C112 H112 . .930(4) no
C113 C114 . 1.493(6) no
C113 H113 . .930(5) no
C114 C115 . 1.523(6) no
C114 H114 . .980(4) no
C115 H11C . .970(4) no
C115 H11D . .970(5) no
C116 O101 . 1.449(5) no
C116 H11E . .970(4) no
C116 H11F . .970(4) no
C117 O102 . 1.200(5) no
C117 O101 . 1.323(5) no
C117 C118 . 1.482(6) no
C118 C119 . 1.371(6) no
C118 C123 . 1.393(6) no
C119 C120 . 1.373(7) no
C119 H119 . .930(4) no
C120 C121 . 1.353(7) no
C120 H120 . .930(5) no
C121 C122 . 1.387(7) no
C121 Br10 . 1.902(5) no
C122 C123 . 1.379(7) no
C122 H122 . .930(5) no
C123 H123 . .930(5) no
C124 O103 . 1.203(4) no
C124 O104 . 1.331(4) no
C125 O104 . 1.443(5) no
C125 H12A . .960(5) no
C125 H12B . .960(6) no
C125 H12C . .960(6) no
C126 O105 . 1.200(4) no
C126 O106 . 1.329(5) no
C127 O106 . 1.443(5) no
C127 H12D . .960(5) no
C127 H12E . .960(6) no
C127 H12F . .960(5) no
C128 O107 . 1.182(6) no
C128 O108 . 1.324(6) no
C129 O108 . 1.440(6) no
C129 H12G . .960(7) no
C129 H12H . .960(7) no
C129 H12I . .960(5) no
C130 O109 . 1.218(9) no
C130 O110 . 1.335(9) no
O110 C131 . 1.472(11) no
C131 H13A . .960(12) no
C131 H13B . .960(14) no
C131 H13C . .960(15) no
C132 O111 . 1.208(10) no
C132 O112 . 1.329(9) no
O112 C133 . 1.454(8) no
C133 H13D . .960(9) no
C133 H13E . .960(9) no
C133 H13F . .960(11) no
C201 C228 . 1.527(4) no
C201 C215 . 1.530(4) no
C201 C230 . 1.534(4) no
C201 C202 . 1.545(4) no
C202 C203 . 1.522(4) no
C202 H20A . .970(3) no
C202 H20B . .970(3) no
C203 C204 . 1.518(4) no
C203 H20C . .970(3) no
C203 H20D . .970(3) no
C204 C214 . 1.535(4) no
C204 C205 . 1.560(4) no
C204 H204 . .980(3) no
C205 C211 . 1.537(5) no
C205 C216 . 1.540(4) no
C205 C206 . 1.543(4) no
C206 C207 . 1.528(4) no
C206 H20E . .970(3) no
C206 H20F . .970(3) no
C207 C208 . 1.539(4) no
C207 H20G . .970(3) no
C207 H20H . .970(3) no
C208 C226 . 1.524(5) no
C208 C224 . 1.535(5) no
C208 C209 . 1.565(5) no
C209 C210 . 1.530(5) no
C209 H20I . .970(4) no
C209 H20J . .970(4) no
C210 C211 . 1.542(4) no
C210 H21A . .970(4) no
C210 H21B . .970(4) no
C211 C212 . 1.507(5) no
C211 H211 . .980(3) no
C212 C213 . 1.321(5) no
C212 H212 . .930(3) no
C213 C214 . 1.496(4) no
C213 H213 . .930(3) no
C214 C215 . 1.529(4) no
C214 H214 . .980(3) no
C215 H21C . .970(3) no
C215 H21D . .970(3) no
C216 O201 . 1.445(4) no
C216 H21E . .970(3) no
C216 H21F . .970(4) no
O202 C217 . 1.200(4) no
C218 C219 . 1.383(5) no
C218 C223 . 1.392(5) no
C218 C217 . 1.484(5) no
C219 C220 . 1.381(5) no
C219 H219 . .930(4) no
C220 C221 . 1.379(6) no
C220 H220 . .930(4) no
C221 C222 . 1.377(6) no
C221 Br20 . 1.892(4) no
C222 C223 . 1.385(5) no
C222 H222 . .930(4) no
C223 H223 . .930(4) no
C224 O203 . 1.176(5) no
C224 O204 . 1.310(5) no
C225 O204 . 1.449(5) no
C225 H22A . .960(5) no
C225 H22B . .960(5) no
C225 H22C . .960(5) no
C226 O205 . 1.184(4) no
C226 O206 . 1.297(4) no
C227 O206 . 1.456(4) no
C227 H22D . .960(4) no
C227 H22E . .960(5) no
C227 H22F . .960(5) no
C228 O207 . 1.189(4) no
C228 O208 . 1.335(4) no
C229 O208 . 1.451(5) no
C229 H22G . .960(5) no
C229 H22H . .960(5) no
C229 H22I . .960(5) no
C230 O209 . 1.191(4) no
C230 O210 . 1.339(4) no
C231 O210 . 1.437(4) no
C231 H23A . .960(5) no
C231 H23B . .960(5) no
C231 H23C . .960(5) no
O201 C217 . 1.346(4) no
C301 C328 . 1.518(5) no
C301 C330 . 1.524(5) no
C301 C315 . 1.534(5) no
C301 C302 . 1.545(5) no
C302 C303 . 1.528(5) no
C302 H30A . .970(3) no
C302 H30B . .970(4) no
C303 C304 . 1.533(4) no
C303 H30C . .970(3) no
C303 H30D . .970(4) no
C311 C312 . 1.509(5) no
C311 C310 . 1.546(5) no
C311 C305 . 1.547(5) no
C311 H311 . .980(4) no
C305 C316 . 1.528(5) no
C305 C304 . 1.548(5) no
C305 C306 . 1.550(5) no
C306 C307 . 1.541(5) no
C306 H30E . .970(3) no
C306 H30F . .970(3) no
C307 C308 . 1.548(5) no
C307 H30G . .970(4) no
C307 H30H . .970(4) no
C308 C324 . 1.524(5) no
C308 C326 . 1.532(5) no
C308 C309 . 1.537(5) no
C309 C310 . 1.531(5) no
C309 H30I . .970(4) no
C309 H30J . .970(4) no
C310 H31A . .970(4) no
C310 H31B . .970(4) no
C304 C314 . 1.534(5) no
C304 H304 . .980(3) no
C312 C313 . 1.314(5) no
C312 H312 . .930(3) no
C313 C314 . 1.495(5) no
C313 H313 . .930(3) no
C314 C315 . 1.516(5) no
C314 H314 . .980(4) no
C315 H31C . .970(4) no
C315 H31D . .970(4) no
C316 O301 . 1.458(4) no
C316 H31E . .970(4) no
C316 H31F . .970(4) no
C317 O302 . 1.209(5) no
C317 O301 . 1.333(4) no
C317 C318 . 1.484(5) no
C318 C319 . 1.385(6) no
C318 C323 . 1.395(5) no
C319 C320 . 1.389(6) no
C319 H319 . .930(4) no
C320 C321 . 1.382(6) no
C320 H320 . .930(5) no
C321 C322 . 1.368(7) no
C321 Br30 . 1.908(4) no
C322 C323 . 1.376(6) no
C322 H322 . .930(4) no
C323 H323 . .930(5) no
C324 O303 . 1.193(5) no
C324 O304 . 1.349(5) no
C325 O304 . 1.446(5) no
C325 H32A . .960(6) no
C325 H32B . .960(7) no
C325 H32C . .960(6) no
C326 O305 . 1.195(5) no
C326 O306 . 1.327(5) no
C327 O306 . 1.444(5) no
C327 H32D . .960(5) no
C327 H32E . .960(5) no
C327 H32F . .960(5) no
C328 O307 . 1.199(5) no
C328 O308 . 1.328(4) no
C329 O308 . 1.436(5) no
C329 H32G . .960(5) no
C329 H32H . .960(6) no
C329 H32I . .960(5) no
C330 O309 . 1.184(5) no
C330 O310 . 1.324(5) no
C331 O310 . 1.448(5) no
C331 H33A . .960(5) no
C331 H33B . .960(5) no
C331 H33C . .960(5) no
O400 C401 . 1.26(2) no
C401 C402 . 1.39(2) no
C401 H40A . .97(2) no
C401 H40B . .97(2) no
C402 H40C . .96(2) no
C402 H40D . .96(3) no
C402 H40E . .96(2) no
O403 C404 . 1.26(2) no
C404 C405 . 1.43(2) no
C404 H40F . .97(2) no
C404 H40G . .97(2) no
C405 H40H . .96(2) no
C405 H40I . .96(3) no
C405 H40J . .96(3) no

loop_
_geom_torsion_atom_site_label_1
_geom_torsion_atom_site_label_2
_geom_torsion_atom_site_label_3
_geom_torsion_atom_site_label_4
_geom_torsion
_geom_torsion_publ_flag
C130 C101 C102 C103 172.2(5) no
C115 C101 C102 C103 51.7(5) no
C128 C101 C102 C103 -71.6(5) no
C132 C101 C102 C103 166.4(5) no
C101 C102 C103 C104 -55.1(5) no
C102 C103 C104 C114 57.1(4) no
C102 C103 C104 C105 -174.6(3) no
C114 C104 C105 C116 -178.7(3) no
C103 C104 C105 C116 54.2(4) no
C114 C104 C105 C106 59.2(4) no
C103 C104 C105 C106 -67.8(4) no
C114 C104 C105 C111 -63.1(4) no
C103 C104 C105 C111 169.8(3) no
C116 C105 C106 C107 49.4(4) no
C111 C105 C106 C107 -69.6(4) no
C104 C105 C106 C107 171.1(3) no
C105 C106 C107 C108 92.3(4) no
C106 C107 C108 C124 83.6(4) no
C106 C107 C108 C126 -161.7(3) no
C106 C107 C108 C109 -38.8(4) no
C124 C108 C109 C110 -163.2(3) no
C126 C108 C109 C110 81.0(4) no
C107 C108 C109 C110 -40.9(4) no
C108 C109 C110 C111 92.1(4) no
C109 C110 C111 C112 56.4(4) no
C109 C110 C111 C105 -71.0(4) no
C116 C105 C111 C112 160.4(3) no
C106 C105 C111 C112 -78.5(4) no
C104 C105 C111 C112 43.0(4) no
C116 C105 C111 C110 -74.0(4) no
C106 C105 C111 C110 47.1(4) no
C104 C105 C111 C110 168.5(3) no
C110 C111 C112 C113 -140.2(4) no
C105 C111 C112 C113 -10.8(6) no
C111 C112 C113 C114 -6.1(7) no
C112 C113 C114 C115 -135.6(4) no
C112 C113 C114 C104 -12.6(6) no
C103 C104 C114 C113 178.5(3) no
C105 C104 C114 C113 47.7(4) no
C103 C104 C114 C115 -58.8(4) no
C105 C104 C114 C115 170.4(3) no
C113 C114 C115 C101 -178.9(4) no
C104 C114 C115 C101 57.9(5) no
C130 C101 C115 C114 -163.6(5) no
C102 C101 C115 C114 -53.0(5) no
C128 C101 C115 C114 68.8(5) no
C132 C101 C115 C114 -179.0(5) no
C106 C105 C116 O101 42.2(4) no
C111 C105 C116 O101 164.4(3) no
C104 C105 C116 O101 -80.0(4) no
O102 C117 C118 C119 175.3(5) no
O101 C117 C118 C119 -4.3(6) no
O102 C117 C118 C123 -5.0(7) no
O101 C117 C118 C123 175.4(4) yes
C123 C118 C119 C120 -2.5(7) no
C117 C118 C119 C120 177.2(4) no
C118 C119 C120 C121 -0.2(8) no
C119 C120 C121 C122 2.7(8) no
C119 C120 C121 Br10 -175.6(4) no
C120 C121 C122 C123 -2.4(8) no
Br10 C121 C122 C123 176.0(4) no
C121 C122 C123 C118 -0.4(8) no
C119 C118 C123 C122 2.8(7) no
C117 C118 C123 C122 -176.9(4) no
C126 C108 C124 O103 -120.9(4) no
C109 C108 C124 O103 120.1(4) no
C107 C108 C124 O103 -4.2(5) no
C126 C108 C124 O104 59.3(4) no
C109 C108 C124 O104 -59.6(4) no
C107 C108 C124 O104 176.1(3) no
C124 C108 C126 O105 -127.1(4) no
C109 C108 C126 O105 -8.8(5) no
C107 C108 C126 O105 115.6(4) no
C124 C108 C126 O106 52.1(4) no
C109 C108 C126 O106 170.4(3) no
C107 C108 C126 O106 -65.3(4) no
C130 C101 C128 O107 88.3(7) no
C115 C101 C128 O107 -142.1(5) no
C102 C101 C128 O107 -20.3(6) no
C132 C101 C128 O107 109.2(6) no
C130 C101 C128 O108 -91.8(6) no
C115 C101 C128 O108 37.8(5) no
C102 C101 C128 O108 159.7(4) no
C132 C101 C128 O108 -70.8(6) no
O102 C117 O101 C116 -2.1(6) no
C118 C117 O101 C116 177.6(3) yes
C105 C116 O101 C117 -144.6(3) yes
O103 C124 O104 C125 5.9(6) no
C108 C124 O104 C125 -174.3(4) no
O105 C126 O106 C127 7.4(6) no
C108 C126 O106 C127 -171.7(4) no
O107 C128 O108 C129 2.6(7) no
C101 C128 O108 C129 -177.4(4) no
C115 C101 C130 O109 64.8(12) no
C102 C101 C130 O109 -52.0(11) no
C128 C101 C130 O109 -167.0(9) no
C132 C101 C130 O109 113.2(19) no
C115 C101 C130 O110 -97.9(8) no
C102 C101 C130 O110 145.4(8) no
C128 C101 C130 O110 30.3(10) no
C132 C101 C130 O110 -49.5(11) no
O109 C130 O110 C131 7.5(16) no
C101 C130 O110 C131 171.0(9) no
C130 C101 C132 O111 -79.2(16) no
C115 C101 C132 O111 57.1(11) no
C102 C101 C132 O111 -62.4(11) no
C128 C101 C132 O111 173.9(9) no
C130 C101 C132 O112 74.4(13) no
C115 C101 C132 O112 -149.3(7) no
C102 C101 C132 O112 91.2(8) no
C128 C101 C132 O112 -32.6(9) no
O111 C132 O112 C133 -19.3(16) no
C101 C132 O112 C133 -171.6(7) no
C228 C201 C202 C203 -73.3(3) no
C215 C201 C202 C203 50.2(4) no
C230 C201 C202 C203 170.2(3) no
C201 C202 C203 C204 -53.1(4) no
C202 C203 C204 C214 57.3(3) no
C202 C203 C204 C205 -174.8(2) no
C203 C204 C205 C211 169.7(2) no
C214 C204 C205 C211 -63.1(3) no
C203 C204 C205 C216 50.6(3) no
C214 C204 C205 C216 177.8(3) no
C203 C204 C205 C206 -66.4(3) no
C214 C204 C205 C206 60.8(3) no
C211 C205 C206 C207 -64.8(3) no
C216 C205 C206 C207 57.0(3) no
C204 C205 C206 C207 175.0(3) no
C205 C206 C207 C208 91.2(3) no
C206 C207 C208 C226 -175.8(3) no
C206 C207 C208 C224 67.2(4) no
C206 C207 C208 C209 -53.8(4) no
C226 C208 C209 C210 101.1(3) no
C224 C208 C209 C210 -144.2(3) no
C207 C208 C209 C210 -21.4(4) no
C208 C209 C210 C211 81.6(4) no
C216 C205 C211 C212 162.7(3) no
C206 C205 C211 C212 -77.1(3) no
C204 C205 C211 C212 44.4(3) no
C216 C205 C211 C210 -69.3(3) no
C206 C205 C211 C210 50.8(4) no
C204 C205 C211 C210 172.4(3) no
C209 C210 C211 C212 52.7(4) no
C209 C210 C211 C205 -76.3(4) no
C205 C211 C212 C213 -13.9(5) no
C210 C211 C212 C213 -144.8(4) no
C211 C212 C213 C214 -2.5(5) no
C212 C213 C214 C215 -136.9(3) no
C212 C213 C214 C204 -14.6(4) no
C203 C204 C214 C213 177.7(3) no
C205 C204 C214 C213 47.6(3) no
C203 C204 C214 C215 -59.2(3) no
C205 C204 C214 C215 170.7(3) no
C213 C214 C215 C201 -179.1(3) no
C204 C214 C215 C201 57.9(3) no
C228 C201 C215 C214 70.2(3) no
C230 C201 C215 C214 -171.6(2) no
C202 C201 C215 C214 -52.9(3) no
C211 C205 C216 O201 -70.5(3) no
C206 C205 C216 O201 165.6(2) no
C204 C205 C216 O201 46.9(3) no
C223 C218 C219 C220 1.9(6) no
C217 C218 C219 C220 -179.2(4) no
C218 C219 C220 C221 1.4(7) no
C219 C220 C221 C222 -3.0(7) no
C219 C220 C221 Br20 174.4(4) no
C220 C221 C222 C223 1.2(7) no
Br20 C221 C222 C223 -176.2(3) no
C221 C222 C223 C218 2.3(6) no
C219 C218 C223 C222 -3.8(6) no
C217 C218 C223 C222 177.2(4) no
C226 C208 C224 O203 103.8(5) no
C207 C208 C224 O203 -137.1(4) no
C209 C208 C224 O203 -12.5(5) no
C226 C208 C224 O204 -77.3(4) no
C207 C208 C224 O204 41.8(4) no
C209 C208 C224 O204 166.4(3) no
C224 C208 C226 O205 -10.9(6) no
C207 C208 C226 O205 -130.7(5) no
C209 C208 C226 O205 104.4(5) no
C224 C208 C226 O206 167.9(3) no
C207 C208 C226 O206 48.1(4) no
C209 C208 C226 O206 -76.8(4) no
C215 C201 C228 O207 -123.7(4) no
C230 C201 C228 O207 116.4(4) no
C202 C201 C228 O207 -0.4(5) no
C215 C201 C228 O208 56.5(3) no
C230 C201 C228 O208 -63.3(3) no
C202 C201 C228 O208 179.8(3) no
C228 C201 C230 O209 124.1(4) no
C215 C201 C230 O209 3.4(4) no
C202 C201 C230 O209 -117.3(4) no
C228 C201 C230 O210 -58.4(3) no
C215 C201 C230 O210 -179.1(3) no
C202 C201 C230 O210 60.2(3) no
C205 C216 O201 C217 116.0(3) yes
C216 O201 C217 O202 -1.0(5) no
C216 O201 C217 C218 178.4(3) yes
C219 C218 C217 O202 -165.1(4) no
C223 C218 C217 O202 13.8(6) no
C219 C218 C217 O201 15.4(5) no
C223 C218 C217 O201 -165.6(3) yes
O203 C224 O204 C225 -3.4(6) no
C208 C224 O204 C225 177.6(3) no
O205 C226 O206 C227 -1.2(7) no
C208 C226 O206 C227 180.0(3) no
O207 C228 O208 C229 -1.8(5) no
C201 C228 O208 C229 178.0(3) no
O209 C230 O210 C231 1.3(5) no
C201 C230 O210 C231 -176.2(3) no
C328 C301 C302 C303 -70.5(4) no
C330 C301 C302 C303 170.5(3) no
C315 C301 C302 C303 53.9(4) no
C301 C302 C303 C304 -58.3(4) no
C312 C311 C305 C316 163.7(3) no
C310 C311 C305 C316 -70.6(4) no
C312 C311 C305 C304 44.1(4) no
C310 C311 C305 C304 169.8(3) no
C312 C311 C305 C306 -77.1(4) no
C310 C311 C305 C306 48.6(4) no
C316 C305 C306 C307 49.2(4) no
C311 C305 C306 C307 -71.7(4) no
C304 C305 C306 C307 168.4(3) no
C305 C306 C307 C308 89.4(4) no
C306 C307 C308 C324 86.5(4) no
C306 C307 C308 C326 -156.4(3) no
C306 C307 C308 C309 -34.4(4) no
C324 C308 C309 C310 -164.2(3) no
C326 C308 C309 C310 78.5(4) no
C307 C308 C309 C310 -42.8(4) no
C308 C309 C310 C311 91.5(4) no
C312 C311 C310 C309 56.0(4) no
C305 C311 C310 C309 -70.5(4) no
C302 C303 C304 C314 57.6(4) no
C302 C303 C304 C305 -174.7(3) no
C316 C305 C304 C303 48.8(4) no
C311 C305 C304 C303 168.8(3) no
C306 C305 C304 C303 -68.8(4) no
C316 C305 C304 C314 175.7(3) no
C311 C305 C304 C314 -64.4(3) no
C306 C305 C304 C314 58.0(4) no
C310 C311 C312 C313 -142.5(4) no
C305 C311 C312 C313 -13.5(5) no
C311 C312 C313 C314 -1.4(6) no
C312 C313 C314 C315 -142.0(4) no
C312 C313 C314 C304 -16.6(5) no
C303 C304 C314 C313 180.0(3) no
C305 C304 C314 C313 49.5(4) no
C303 C304 C314 C315 -54.8(4) no
C305 C304 C314 C315 174.7(3) no
C313 C314 C315 C301 177.5(3) no
C304 C314 C315 C301 53.3(4) no
C328 C301 C315 C314 71.1(4) no
C330 C301 C315 C314 -170.6(3) no
C302 C301 C315 C314 -51.8(4) no
C311 C305 C316 O301 -68.7(3) no
C304 C305 C316 O301 49.7(4) no
C306 C305 C316 O301 169.2(3) no
O302 C317 C318 C319 -170.3(4) no
O301 C317 C318 C319 9.6(5) no
O302 C317 C318 C323 7.5(6) no
O301 C317 C318 C323 -172.7(3) yes
C323 C318 C319 C320 -0.4(6) no
C317 C318 C319 C320 177.3(4) no
C318 C319 C320 C321 0.2(6) no
C319 C320 C321 C322 0.8(7) no
C319 C320 C321 Br30 -178.0(3) no
C320 C321 C322 C323 -1.6(7) no
Br30 C321 C322 C323 177.2(3) no
C321 C322 C323 C318 1.3(7) no
C319 C318 C323 C322 -0.3(6) no
C317 C318 C323 C322 -178.1(4) no
C326 C308 C324 O303 -126.4(5) no
C309 C308 C324 O303 115.3(5) no
C307 C308 C324 O303 -9.1(6) no
C326 C308 C324 O304 56.0(4) no
C309 C308 C324 O304 -62.3(4) no
C307 C308 C324 O304 173.3(3) no
C324 C308 C326 O305 -120.2(4) no
C309 C308 C326 O305 -2.8(5) no
C307 C308 C326 O305 121.9(4) no
C324 C308 C326 O306 60.8(4) no
C309 C308 C326 O306 178.2(3) no
C307 C308 C326 O306 -57.1(4) no
C330 C301 C328 O307 -120.5(4) no
C315 C301 C328 O307 -3.4(6) no
C302 C301 C328 O307 119.6(4) no
C330 C301 C328 O308 58.6(4) no
C315 C301 C328 O308 175.7(3) no
C302 C301 C328 O308 -61.4(4) no
C328 C301 C330 O309 -146.2(5) no
C315 C301 C330 O309 92.8(5) no
C302 C301 C330 O309 -26.1(6) no
C328 C301 C330 O310 35.2(4) no
C315 C301 C330 O310 -85.8(4) no
C302 C301 C330 O310 155.3(3) no
O302 C317 O301 C316 4.8(5) no
C318 C317 O301 C316 -175.1(3) yes
C305 C316 O301 C317 -153.4(3) yes
O303 C324 O304 C325 -2.4(7) no
C308 C324 O304 C325 175.3(4) no
O305 C326 O306 C327 -2.4(6) no
C308 C326 O306 C327 176.6(3) no
O307 C328 O308 C329 3.1(6) no
C301 C328 O308 C329 -176.0(4) no
O309 C330 O310 C331 -2.3(6) no
C301 C330 O310 C331 176.3(3) no
